data_7059492
loop_
_publ_author_name
'Morita, Masato'
'Yamada, Shigeyuki'
'Konno, Tsutomu'

_publ_section_title
;
 Fluorine-induced emission enhancement of tolanes via formation of tight
 molecular aggregates
;
_journal_issue 17
_journal_name_full 'New Journal of Chemistry'
_journal_page_first 6704
_journal_page_last 6708
_journal_paper_doi 10.1039/D0NJ01268H
_journal_volume 44
_journal_year 2020
_chemical_formula_moiety 'C16 H7 F7 O'
_chemical_formula_sum 'C16 H7 F7 O'
_chemical_formula_weight 348.22
_space_group_crystal_system triclinic
_space_group_IT_number 2
_space_group_name_Hall '-P 1'
_space_group_name_H-M_alt 'P -1'
_atom_sites_solution_hydrogens geom
_atom_sites_solution_primary dual
_audit_creation_date 2019-12-11
_audit_creation_method
;
Olex2 1.3
(compiled 2019.11.21 svn.r41b79517 for OlexSys, GUI svn.r6003)
;
_audit_update_record
;
2020-02-05 deposited with the CCDC.	2020-04-07 downloaded from the CCDC.
;
_cell_angle_alpha 95.118(8)
_cell_angle_beta 96.805(7)
_cell_angle_gamma 92.702(8)
_cell_formula_units_Z 2
_cell_length_a 5.6304(5)
_cell_length_b 8.4095(9)
_cell_length_c 15.7707(14)
_cell_measurement_reflns_used 2665
_cell_measurement_temperature 293
_cell_measurement_theta_max 26.7690
_cell_measurement_theta_min 2.3970
_cell_volume 737.25(12)
_computing_cell_refinement 'CrysAlisPro 1.171.39.43a (Rigaku OD, 2018)'
_computing_data_collection 'CrysAlisPro 1.171.39.43a (Rigaku OD, 2018)'
_computing_data_reduction 'CrysAlisPro 1.171.39.43a (Rigaku OD, 2018)'
_computing_molecular_graphics 'Olex2 1.3 (Dolomanov et al., 2009)'
_computing_publication_material 'Olex2 1.3 (Dolomanov et al., 2009)'
_computing_structure_refinement 'SHELXL 2018/3 (Sheldrick, 2015)'
_computing_structure_solution 'SHELXT 2018/2 (Sheldrick, 2018)'
_diffrn_ambient_temperature 293
_diffrn_detector 'CCD plate'
_diffrn_measured_fraction_theta_full 0.999
_diffrn_measured_fraction_theta_max 0.993
_diffrn_measurement_details
;
List of Runs (angles in degrees, time in seconds):

  # Type    Start    End  Width  t~exp~   \w     \q     \k     \f   Frames
#--------------------------------------------------------------------------
  1  \w     15.00  49.00   0.25    2.65    --    5.00   0.00-120.00  136
  2  \w     -5.00  35.00   0.25    2.65    --    5.00  76.00  60.00  160
  3  \w    -47.00 -20.00   0.25    2.65    --    5.00   0.00-120.00  108
  4  \w     39.00  70.00   0.25    2.65    --    5.00  57.00  30.00  124
  5  \w     52.00  78.00   0.25    2.65    --  -11.60  57.00-120.00  104
  6  \w    -53.00  31.00   0.25    2.65    --  -11.60  76.00 -30.00  336
  7  \w    -46.00  29.00   0.25    2.65    --  -11.60  57.00-120.00  300
  8  \w    -35.00  62.00   0.25    2.65    --  -11.60  57.00-180.00  388
  9  \w    -52.00  41.00   0.25    2.65    --  -11.60  76.00  90.00  372
;
_diffrn_measurement_device 'four-circle diffractometer'
_diffrn_measurement_device_type 'XtaLAB AFC11 (RINC): Kappa single'
_diffrn_measurement_method '\w scans'
_diffrn_orient_matrix_type 'CrysAlisPro convention (1999,Acta A55,543-557)'
_diffrn_orient_matrix_UB_11 0.0416110000
_diffrn_orient_matrix_UB_12 0.0167880000
_diffrn_orient_matrix_UB_13 0.0442854000
_diffrn_orient_matrix_UB_21 0.0031083000
_diffrn_orient_matrix_UB_22 -0.0831349000
_diffrn_orient_matrix_UB_23 0.0043248000
_diffrn_orient_matrix_UB_31 0.1200423000
_diffrn_orient_matrix_UB_32 0.0015740000
_diffrn_orient_matrix_UB_33 -0.0095214000
_diffrn_radiation_monochromator mirror
_diffrn_radiation_probe x-ray
_diffrn_radiation_type 'Mo K\a'
_diffrn_radiation_wavelength 0.71073
_diffrn_reflns_av_R_equivalents 0.0237
_diffrn_reflns_av_unetI/netI 0.0300
_diffrn_reflns_Laue_measured_fraction_full 0.999
_diffrn_reflns_Laue_measured_fraction_max 0.993
_diffrn_reflns_limit_h_max 7
_diffrn_reflns_limit_h_min -7
_diffrn_reflns_limit_k_max 10
_diffrn_reflns_limit_k_min -10
_diffrn_reflns_limit_l_max 18
_diffrn_reflns_limit_l_min -20
_diffrn_reflns_number 10044
_diffrn_reflns_point_group_measured_fraction_full 0.999
_diffrn_reflns_point_group_measured_fraction_max 0.993
_diffrn_reflns_theta_full 25.242
_diffrn_reflns_theta_max 27.482
_diffrn_reflns_theta_min 2.436
_diffrn_source 'Rotating-anode X-ray tube'
_diffrn_source_type 'Rigaku (Mo) X-ray Source'
_exptl_absorpt_coefficient_mu 0.158
_exptl_absorpt_correction_T_max 1.00000
_exptl_absorpt_correction_T_min 0.57438
_exptl_absorpt_correction_type multi-scan
_exptl_absorpt_process_details
;
CrysAlisPro 1.171.39.43a (Rigaku Oxford Diffraction, 2018)
Empirical absorption correction using spherical harmonics,
 implemented in SCALE3 ABSPACK scaling algorithm.
;
_exptl_crystal_colour colourless
_exptl_crystal_colour_primary colourless
_exptl_crystal_density_diffrn 1.569
_exptl_crystal_description plate
_exptl_crystal_F_000 348
_exptl_crystal_size_max 0.578
_exptl_crystal_size_mid 0.346
_exptl_crystal_size_min 0.108
_refine_diff_density_max 0.144
_refine_diff_density_min -0.170
_refine_diff_density_rms 0.035
_refine_ls_extinction_method none
_refine_ls_goodness_of_fit_ref 1.023
_refine_ls_hydrogen_treatment constr
_refine_ls_matrix_type full
_refine_ls_number_parameters 246
_refine_ls_number_reflns 3370
_refine_ls_number_restraints 0
_refine_ls_restrained_S_all 1.023
_refine_ls_R_factor_all 0.0853
_refine_ls_R_factor_gt 0.0469
_refine_ls_shift/su_max 0.000
_refine_ls_shift/su_mean 0.000
_refine_ls_structure_factor_coef Fsqd
_refine_ls_weighting_details 'w=1/[\s^2^(Fo^2^)+(0.0903P)^2^+0.0008P] where P=(Fo^2^+2Fc^2^)/3'
_refine_ls_weighting_scheme calc
_refine_ls_wR_factor_gt 0.1434
_refine_ls_wR_factor_ref 0.1675
_reflns_Friedel_coverage 0.000
_reflns_number_gt 1731
_reflns_number_total 3370
_reflns_threshold_expression 'I > 2\s(I)'
_cod_data_source_file d0nj01268h2.cif
_cod_data_source_block c1_4f_cf3
_cod_depositor_comments
;Adding full bibliography for 7059490--7059495.cif.

 Adding full bibliography for 7059490--7059495.cif.
;
_cod_database_code 7059492
_shelx_shelxl_version_number 2018/3
_chemical_oxdiff_formula C16H7F7O
_shelx_space_group_comment
;
The symmetry employed for this shelxl refinement is uniquely defined
by the following loop, which should always be used as a source of
symmetry information in preference to the above space-group names.
They are only intended as comments.
;
_reflns_odcompleteness_completeness 99.32
_reflns_odcompleteness_iscentric 1
_reflns_odcompleteness_theta 27.42
_olex2_refinement_description
;
1. Fixed Uiso
 At 1.2 times of:
  All C(H) groups
 At 1.5 times of:
  All C(H,H,H) groups
2. Others
 Sof(F1)=Sof(F2)=Sof(F0)=1-FVAR(1)
 Sof(F3)=Sof(F5)=Sof(F6)=FVAR(1)
3.a Aromatic/amide H refined with riding coordinates:
 C00G(H00G), C00I(H00I), C00J(H00J), C00K(H00K)
3.b Idealised Me refined as rotating group:
 C00O(H00A,H00B,H00C)
;
_olex2_submission_special_instructions 'No special instructions were received'
_oxdiff_exptl_absorpt_empirical_details
;
Empirical correction (ABSPACK) includes:
- Absorption correction using spherical harmonics
- Frame scaling
;
_oxdiff_exptl_absorpt_empirical_full_max 1.688
_oxdiff_exptl_absorpt_empirical_full_min 0.448

loop_
_space_group_symop_operation_xyz
'x, y, z'
'-x, -y, -z'

loop_
_atom_site_label
_atom_site_type_symbol
_atom_site_fract_x
_atom_site_fract_y
_atom_site_fract_z
_atom_site_U_iso_or_equiv
_atom_site_adp_type
_atom_site_occupancy
_atom_site_site_symmetry_order
_atom_site_calc_flag
_atom_site_refinement_flags_posn
_atom_site_refinement_flags_adp
_atom_site_refinement_flags_occupancy
_atom_site_disorder_assembly
_atom_site_disorder_group
F001 F 0.09987(19) 0.16072(14) 0.35324(7) 0.1055(4) Uani 1 1 d . . . . .
F002 F 0.83853(18) 0.45831(14) 0.39802(7) 0.1064(4) Uani 1 1 d . . . . .
F003 F 0.05271(19) 0.21313(14) 0.19037(7) 0.1077(4) Uani 1 1 d . . . . .
F4 F 0.7954(2) 0.51194(14) 0.23595(7) 0.1134(4) Uani 1 1 d . . . . .
O1 O 0.5855(3) 0.07514(19) 0.87447(9) 0.1137(5) Uani 1 1 d . . . . .
C006 C 0.4706(3) 0.30731(19) 0.38117(10) 0.0763(4) Uani 1 1 d . . . . .
C007 C 0.5390(3) 0.19689(19) 0.62594(10) 0.0762(5) Uani 1 1 d . . . . .
C008 C 0.2726(3) 0.2489(2) 0.32470(11) 0.0792(5) Uani 1 1 d . . . . .
C009 C 0.6419(3) 0.3969(2) 0.34737(11) 0.0797(5) Uani 1 1 d . . . . .
C00A C 0.5174(3) 0.2384(2) 0.53964(12) 0.0819(5) Uani 1 1 d . . . . .
C00B C 0.4215(3) 0.3651(2) 0.20698(10) 0.0815(5) Uani 1 1 d . . . . .
C00C C 0.2492(3) 0.2761(2) 0.24061(11) 0.0809(5) Uani 1 1 d . . . . .
C00D C 0.6178(3) 0.4245(2) 0.26311(12) 0.0826(5) Uani 1 1 d . . . . .
F1 F 0.472(3) 0.5296(8) 0.1029(5) 0.185(5) Uani 0.450(13) 1 d . . P A 2
C00F C 0.4960(3) 0.2727(2) 0.46793(12) 0.0842(5) Uani 1 1 d . . . . .
C00G C 0.7422(3) 0.2456(2) 0.68215(12) 0.0865(5) Uani 1 1 d . . . . .
H00G H 0.865557 0.305019 0.663173 0.104 Uiso 1 1 calc R U . . .
C00H C 0.5836(3) 0.1198(2) 0.79386(11) 0.0849(5) Uani 1 1 d . . . . .
C00I C 0.7647(3) 0.2078(2) 0.76545(12) 0.0898(5) Uani 1 1 d . . . . .
H00I H 0.902200 0.241604 0.802541 0.108 Uiso 1 1 calc R U . . .
C00J C 0.3581(3) 0.1080(2) 0.65571(12) 0.0854(5) Uani 1 1 d . . . . .
H00J H 0.220337 0.073718 0.618860 0.103 Uiso 1 1 calc R U . . .
C00K C 0.3801(3) 0.0704(2) 0.73825(12) 0.0886(5) Uani 1 1 d . . . . .
H00K H 0.257121 0.010868 0.757403 0.106 Uiso 1 1 calc R U . . .
F2 F 0.3577(17) 0.2649(5) 0.0618(3) 0.119(3) Uani 0.450(13) 1 d . . P A 1
C00M C 0.3956(6) 0.3919(3) 0.11424(15) 0.1093(7) Uani 1 1 d . . . . .
F0 F 0.206(2) 0.354(4) 0.0741(6) 0.243(8) Uani 0.450(13) 1 d . . P A 2
C00O C 0.7919(5) 0.1187(3) 0.93415(15) 0.1328(9) Uani 1 1 d . . . . .
H00A H 0.930517 0.078440 0.911448 0.199 Uiso 1 1 calc R U . . .
H00B H 0.773882 0.074019 0.987120 0.199 Uiso 1 1 calc R U . . .
H00C H 0.811034 0.233101 0.944307 0.199 Uiso 1 1 calc R U . . .
F3 F 0.1764(13) 0.4582(6) 0.0930(4) 0.1397(18) Uani 0.550(13) 1 d . . P A 1
F5 F 0.5469(15) 0.4931(13) 0.0907(4) 0.172(4) Uani 0.550(13) 1 d . . P A 1
F6 F 0.543(3) 0.2956(11) 0.0767(4) 0.200(4) Uani 0.550(13) 1 d . . P A 2

loop_
_atom_site_aniso_label
_atom_site_aniso_U_11
_atom_site_aniso_U_22
_atom_site_aniso_U_33
_atom_site_aniso_U_23
_atom_site_aniso_U_13
_atom_site_aniso_U_12
F001 0.0957(7) 0.1111(8) 0.1100(8) 0.0163(6) 0.0208(6) -0.0215(6)
F002 0.0880(7) 0.1219(9) 0.1024(8) -0.0012(6) 0.0011(6) -0.0184(6)
F003 0.0971(8) 0.1154(9) 0.1016(8) 0.0011(6) -0.0105(6) -0.0128(6)
F4 0.1108(8) 0.1203(9) 0.1106(8) 0.0104(6) 0.0338(7) -0.0271(7)
O1 0.1340(12) 0.1225(11) 0.0856(9) 0.0291(8) 0.0024(8) 0.0095(9)
C006 0.0789(10) 0.0740(10) 0.0762(11) 0.0033(8) 0.0132(8) 0.0062(8)
C007 0.0746(10) 0.0744(10) 0.0789(11) 0.0032(8) 0.0088(8) 0.0051(8)
C008 0.0752(10) 0.0753(10) 0.0875(12) 0.0049(8) 0.0159(8) -0.0022(8)
C009 0.0722(10) 0.0816(11) 0.0824(11) -0.0019(8) 0.0071(8) -0.0025(8)
C00A 0.0803(11) 0.0831(11) 0.0809(12) 0.0030(9) 0.0089(8) 0.0034(8)
C00B 0.0943(12) 0.0743(10) 0.0762(11) 0.0039(8) 0.0132(9) 0.0072(9)
C00C 0.0790(11) 0.0789(11) 0.0816(11) 0.0003(8) 0.0030(9) 0.0017(8)
C00D 0.0828(11) 0.0775(11) 0.0888(12) 0.0037(8) 0.0231(9) -0.0042(9)
F1 0.359(15) 0.095(4) 0.117(4) 0.042(2) 0.064(5) 0.025(5)
C00F 0.0847(12) 0.0847(12) 0.0824(12) 0.0042(9) 0.0106(9) 0.0026(9)
C00G 0.0788(11) 0.0893(12) 0.0897(12) 0.0053(9) 0.0098(9) -0.0060(9)
C00H 0.0955(13) 0.0828(11) 0.0770(11) 0.0097(9) 0.0072(9) 0.0158(10)
C00I 0.0781(11) 0.0984(13) 0.0873(12) 0.0046(10) -0.0068(9) -0.0017(9)
C00J 0.0718(10) 0.0930(12) 0.0883(12) 0.0097(9) -0.0002(8) -0.0047(9)
C00K 0.0803(11) 0.0945(13) 0.0914(12) 0.0183(9) 0.0098(9) -0.0067(9)
F2 0.173(7) 0.103(2) 0.0776(18) -0.0086(15) 0.011(3) 0.018(3)
C00M 0.146(2) 0.0974(18) 0.0857(14) 0.0081(13) 0.0199(16) 0.0057(17)
F0 0.160(7) 0.46(2) 0.099(5) 0.080(10) -0.040(5) -0.071(10)
C00O 0.170(2) 0.136(2) 0.0866(13) 0.0127(12) -0.0187(15) 0.0316(17)
F3 0.191(4) 0.132(3) 0.098(2) 0.0277(17) 0.000(2) 0.044(3)
F5 0.173(4) 0.246(9) 0.094(3) 0.051(4) 0.012(2) -0.076(5)
F6 0.326(11) 0.196(6) 0.106(3) 0.032(3) 0.087(5) 0.124(7)

loop_
_atom_type_symbol
_atom_type_description
_atom_type_scat_dispersion_real
_atom_type_scat_dispersion_imag
_atom_type_scat_source
C C 0.0033 0.0016 'International Tables Vol C Tables 4.2.6.8 and 6.1.1.4'
H H 0.0000 0.0000 'International Tables Vol C Tables 4.2.6.8 and 6.1.1.4'
O O 0.0106 0.0060 'International Tables Vol C Tables 4.2.6.8 and 6.1.1.4'
F F 0.0171 0.0103 'International Tables Vol C Tables 4.2.6.8 and 6.1.1.4'

loop_
_exptl_crystal_face_index_h
_exptl_crystal_face_index_k
_exptl_crystal_face_index_l
_exptl_crystal_face_perp_dist
8 -1 -7 0.2672
0 12 -2 0.1695
-8 1 7 0.2622
1 -12 2 0.1666
0 12 -2 0.1680
-8 1 7 0.2674
1 -12 -1 0.1622
8 0 0 0.2723
1 -1 -22 0.0569
-1 1 22 0.0422
-7 -4 -2 0.2937

loop_
_geom_angle_atom_site_label_1
_geom_angle_atom_site_label_2
_geom_angle_atom_site_label_3
_geom_angle
_geom_angle_site_symmetry_1
_geom_angle_site_symmetry_3
_geom_angle_publ_flag
C00H O1 C00O 118.08(19) . . ?
C008 C006 C00F 121.19(16) . . ?
C009 C006 C008 116.11(15) . . ?
C009 C006 C00F 122.68(16) . . ?
C00G C007 C00A 120.42(16) . . ?
C00G C007 C00J 118.34(16) . . ?
C00J C007 C00A 121.24(16) . . ?
F001 C008 C006 119.21(16) . . ?
F001 C008 C00C 118.75(16) . . ?
C00C C008 C006 122.03(16) . . ?
F002 C009 C006 119.75(15) . . ?
F002 C009 C00D 118.43(16) . . ?
C00D C009 C006 121.81(16) . . ?
C00F C00A C007 179.1(2) . . ?
C00C C00B C00M 121.1(2) . . ?
C00D C00B C00C 116.49(17) . . ?
C00D C00B C00M 122.4(2) . . ?
F003 C00C C008 117.91(16) . . ?
F003 C00C C00B 120.44(16) . . ?
C008 C00C C00B 121.65(17) . . ?
F4 C00D C009 117.46(17) . . ?
F4 C00D C00B 120.64(17) . . ?
C009 C00D C00B 121.90(16) . . ?
C00A C00F C006 177.80(19) . . ?
C007 C00G H00G 119.5 . . ?
C00I C00G C007 121.08(17) . . ?
C00I C00G H00G 119.5 . . ?
O1 C00H C00I 125.13(18) . . ?
O1 C00H C00K 115.25(18) . . ?
C00I C00H C00K 119.61(18) . . ?
C00G C00I C00H 119.79(18) . . ?
C00G C00I H00I 120.1 . . ?
C00H C00I H00I 120.1 . . ?
C007 C00J H00J 119.7 . . ?
C00K C00J C007 120.66(17) . . ?
C00K C00J H00J 119.7 . . ?
C00H C00K H00K 119.7 . . ?
C00J C00K C00H 120.51(18) . . ?
C00J C00K H00K 119.7 . . ?
F1 C00M C00B 111.7(4) . . ?
F1 C00M F6 104.1(10) . . ?
F2 C00M C00B 115.4(3) . . ?
F2 C00M F3 97.4(6) . . ?
F2 C00M F5 112.5(7) . . ?
F0 C00M C00B 116.7(4) . . ?
F0 C00M F1 112.9(11) . . ?
F0 C00M F6 103.0(19) . . ?
F3 C00M C00B 108.8(3) . . ?
F5 C00M C00B 116.9(4) . . ?
F5 C00M F3 103.0(5) . . ?
F6 C00M C00B 107.1(3) . . ?
O1 C00O H00A 109.5 . . ?
O1 C00O H00B 109.5 . . ?
O1 C00O H00C 109.5 . . ?
H00A C00O H00B 109.5 . . ?
H00A C00O H00C 109.5 . . ?
H00B C00O H00C 109.5 . . ?

loop_
_geom_bond_atom_site_label_1
_geom_bond_atom_site_label_2
_geom_bond_distance
_geom_bond_site_symmetry_2
_geom_bond_publ_flag
F001 C008 1.339(2) . ?
F002 C009 1.3393(19) . ?
F003 C00C 1.3394(19) . ?
F4 C00D 1.346(2) . ?
O1 C00H 1.356(2) . ?
O1 C00O 1.418(3) . ?
C006 C008 1.383(2) . ?
C006 C009 1.381(2) . ?
C006 C00F 1.416(3) . ?
C007 C00A 1.428(3) . ?
C007 C00G 1.383(2) . ?
C007 C00J 1.386(2) . ?
C008 C00C 1.358(3) . ?
C009 C00D 1.362(3) . ?
C00A C00F 1.186(3) . ?
C00B C00C 1.381(3) . ?
C00B C00D 1.376(3) . ?
C00B C00M 1.491(3) . ?
F1 C00M 1.252(8) . ?
C00G H00G 0.9300 . ?
C00G C00I 1.372(3) . ?
C00H C00I 1.372(3) . ?
C00H C00K 1.381(3) . ?
C00I H00I 0.9300 . ?
C00J H00J 0.9300 . ?
C00J C00K 1.360(3) . ?
C00K H00K 0.9300 . ?
F2 C00M 1.284(5) . ?
C00M F0 1.188(6) . ?
C00M F3 1.395(7) . ?
C00M F5 1.285(6) . ?
C00M F6 1.338(6) . ?
C00O H00A 0.9600 . ?
C00O H00B 0.9600 . ?
C00O H00C 0.9600 . ?

loop_
_geom_torsion_atom_site_label_1
_geom_torsion_atom_site_label_2
_geom_torsion_atom_site_label_3
_geom_torsion_atom_site_label_4
_geom_torsion
_geom_torsion_site_symmetry_1
_geom_torsion_site_symmetry_2
_geom_torsion_site_symmetry_3
_geom_torsion_site_symmetry_4
_geom_torsion_publ_flag
F001 C008 C00C F003 0.2(2) . . . . ?
F001 C008 C00C C00B -179.56(14) . . . . ?
F002 C009 C00D F4 0.3(2) . . . . ?
F002 C009 C00D C00B 179.79(14) . . . . ?
O1 C00H C00I C00G 179.97(16) . . . . ?
O1 C00H C00K C00J -179.96(15) . . . . ?
C006 C008 C00C F003 179.13(13) . . . . ?
C006 C008 C00C C00B -0.6(3) . . . . ?
C006 C009 C00D F4 -179.34(14) . . . . ?
C006 C009 C00D C00B 0.2(3) . . . . ?
C007 C00G C00I C00H 0.2(3) . . . . ?
C007 C00J C00K C00H -0.2(3) . . . . ?
C008 C006 C009 F002 179.70(14) . . . . ?
C008 C006 C009 C00D -0.7(2) . . . . ?
C009 C006 C008 F001 179.84(14) . . . . ?
C009 C006 C008 C00C 0.9(2) . . . . ?
C00A C007 C00G C00I 179.45(16) . . . . ?
C00A C007 C00J C00K -179.45(16) . . . . ?
C00C C00B C00D F4 179.64(14) . . . . ?
C00C C00B C00D C009 0.2(3) . . . . ?
C00C C00B C00M F1 142.8(8) . . . . ?
C00C C00B C00M F2 -53.3(6) . . . . ?
C00C C00B C00M F0 10.9(18) . . . . ?
C00C C00B C00M F3 54.9(4) . . . . ?
C00C C00B C00M F5 171.0(7) . . . . ?
C00C C00B C00M F6 -103.8(8) . . . . ?
C00D C00B C00C F003 -179.68(14) . . . . ?
C00D C00B C00C C008 0.1(3) . . . . ?
C00D C00B C00M F1 -38.3(8) . . . . ?
C00D C00B C00M F2 125.5(6) . . . . ?
C00D C00B C00M F0 -170.2(18) . . . . ?
C00D C00B C00M F3 -126.2(4) . . . . ?
C00D C00B C00M F5 -10.1(7) . . . . ?
C00D C00B C00M F6 75.0(8) . . . . ?
C00F C006 C008 F001 1.3(2) . . . . ?
C00F C006 C008 C00C -177.62(15) . . . . ?
C00F C006 C009 F002 -1.8(2) . . . . ?
C00F C006 C009 C00D 177.83(15) . . . . ?
C00G C007 C00J C00K 0.2(3) . . . . ?
C00I C00H C00K C00J 0.1(3) . . . . ?
C00J C007 C00G C00I -0.2(3) . . . . ?
C00K C00H C00I C00G -0.1(3) . . . . ?
C00M C00B C00C F003 -0.7(3) . . . . ?
C00M C00B C00C C008 178.99(17) . . . . ?
C00M C00B C00D F4 0.7(3) . . . . ?
C00M C00B C00D C009 -178.75(17) . . . . ?
C00O O1 C00H C00I -1.6(3) . . . . ?
C00O O1 C00H C00K 178.45(17) . . . . ?

loop_
_exptl_oxdiff_crystal_face_indexfrac_h
_exptl_oxdiff_crystal_face_indexfrac_k
_exptl_oxdiff_crystal_face_indexfrac_l
_exptl_oxdiff_crystal_face_x
_exptl_oxdiff_crystal_face_y
_exptl_oxdiff_crystal_face_z
7.7597 -0.5539 -7.2057 -0.0055 0.0390 0.9992
-0.2313 11.8539 -1.8932 0.1055 -0.9944 0.0089
-7.7463 1.2405 7.0708 0.0116 -0.0966 -0.9953
0.5093 -11.8531 1.6314 -0.1056 0.9940 0.0269
-0.3691 11.8554 -1.7637 0.1056 -0.9944 -0.0089
-7.7585 0.7529 7.1691 0.0073 -0.0557 -0.9984
0.5539 -11.7645 -0.7727 -0.2087 0.9764 0.0553
7.8512 0.2861 0.0867 0.3353 0.0010 0.9421
0.9089 -1.0944 -21.8661 -0.9489 -0.0008 0.3156
-0.6432 1.1026 21.8412 0.9590 0.0008 -0.2834
-7.0000 -4.0000 -2.0001 -0.4470 0.3021 -0.8275
